data_7714474
loop_
_publ_author_name
'Zahradn\'ikov\'a, Eva'
'Sutter, Jean-Pascal'
'Hala\<s, Petr'
'Draho\<s, Bohuslav'

_publ_section_title
;
 Trigonal prismatic coordination geometry imparted by a macrocyclic
 ligand: an approach to large axial magnetic anisotropy for Co(II)
;
_journal_name_full 'Dalton Transactions'
_journal_paper_doi 10.1039/D3DT02639F
_journal_year 2023
_chemical_formula_moiety 'C18 H29 Co N6 Se, C N Se'
_chemical_formula_sum 'C19 H29 Co N7 Se2'
_chemical_formula_weight 572.34
_space_group_crystal_system monoclinic
_space_group_IT_number 14
_space_group_name_Hall '-P 2yn'
_space_group_name_H-M_alt 'P 1 21/n 1'
_atom_sites_solution_hydrogens geom
_audit_creation_date 2022-04-20
_audit_creation_method
;
Olex2 1.3
(compiled 2020.11.12 svn.r5f609507 for OlexSys, GUI svn.r6408)
;
_audit_update_record
;
2023-07-06 deposited with the CCDC.	2023-11-15 downloaded from the CCDC.
;
_cell_angle_alpha 90
_cell_angle_beta 111.654(2)
_cell_angle_gamma 90
_cell_formula_units_Z 4
_cell_length_a 17.3749(2)
_cell_length_b 8.20480(10)
_cell_length_c 17.9050(2)
_cell_measurement_reflns_used 8656
_cell_measurement_temperature 293(2)
_cell_measurement_theta_max 68.1750
_cell_measurement_theta_min 3.0220
_cell_volume 2372.36(6)
_computing_cell_refinement 'CrysAlisPro 1.171.40.82a (Rigaku OD, 2020)'
_computing_data_collection 'CrysAlisPro 1.171.40.82a (Rigaku OD, 2020)'
_computing_data_reduction 'CrysAlisPro 1.171.40.82a (Rigaku OD, 2020)'
_computing_molecular_graphics 'Olex2 1.3 (Dolomanov et al., 2009)'
_computing_publication_material 'Olex2 1.3 (Dolomanov et al., 2009)'
_computing_structure_refinement 'SHELXL 2014/7 (Sheldrick, 2015)'
_computing_structure_solution 'SHELXT  (Sheldrick, 2015)'
_diffrn_ambient_temperature 293(2)
_diffrn_detector_area_resol_mean 10.0000
_diffrn_detector_type HyPix3000
_diffrn_measured_fraction_theta_full 0.996
_diffrn_measured_fraction_theta_max 0.992
_diffrn_measurement_details
;
List of Runs (angles in degrees, time in seconds):

  # Type    Start    End  Width  t~exp~   \w     \q     \k     \f   Frames
#--------------------------------------------------------------------------
  1  \w      6.00  44.00   0.50    0.50    --   42.57 -43.00 -90.00   76
  2  \w     80.00 155.00   0.50    2.00    --   97.62  50.00  60.00  150
  3  \w    140.00 167.00   0.50    2.00    --   97.62  33.00  90.00   54
  4  \w     93.00 166.00   0.50    2.00    --   97.62  33.00 120.00  146
  5  \w    -29.00  17.00   0.50    0.50    --   42.57 -21.00 150.00   92
  6  \w    -33.00  12.00   0.50    0.50    --   42.57 -11.00  90.00   90
  7  \w     -4.00  25.00   0.50    0.50    --   42.57 -11.00-150.00   58
  8  \w    -16.00  21.00   0.50    0.50    --   42.57 -11.00-180.00   74
  9  \w     13.00  75.00   0.50    0.50    --   42.57 -89.00-180.00  124
 10  \w     46.00 101.00   0.50    0.50    --   42.57-138.00  25.00  110
 11  \w     37.00  78.00   0.50    0.50    --   42.57-131.00-159.00   82
 12  \w    -29.00   4.00   0.50    0.50    --   42.57 -89.00-180.00   66
 13  \w     52.00  77.00   0.50    2.00    --   97.62-138.00  25.00   50
 14  \w     31.00  57.00   0.50    2.00    --   97.62 -50.00 150.00   52
 15  \w     29.00 109.00   0.50    2.00    --   97.62-117.00  30.00  160
 16  \w     30.00  57.00   0.50    2.00    --   97.62 -50.00  60.00   54
 17  \w     35.00  69.00   0.50    2.00    --   97.62 -59.00   0.00   68
 18  \w     36.00  74.00   0.50    2.00    --   97.62-131.00-159.00   76
 19  \w     57.00  83.00   0.50    2.00    --   97.62 -77.00-180.00   52
 20  \w     31.00  57.00   0.50    2.00    --   97.62 -50.00-150.00   52
 21  \w     64.00 111.00   0.50    0.50    --   42.57 138.00  87.00   94
 22  \w     91.00 116.00   0.50    2.00    --   97.62 138.00  87.00   50
 23  \w     13.00  41.00   0.50    0.50    --   42.57  91.00 147.27   56
 24  \w   -101.00 -19.00   0.50    0.50    --  -40.70 138.00  87.00  164
 25  \w   -122.00 -28.00   0.50    2.00    --  -95.74 138.00  87.00  188
 26  \w   -110.00 -27.00   0.50    2.00    --  -95.74 117.00  90.00  166
 27  \w    -96.00 -15.00   0.50    0.50    --  -40.70 131.00 -87.00  162
 28  \w   -114.00 -34.00   0.50    2.00    --  -95.74 131.00 -87.00  160
 29  \w   -105.00 -57.00   0.50    2.00    --  -95.74  77.00 -60.00   96
 30  \w    -81.00 -40.00   0.50    2.00    --  -95.74  68.00-120.00   82
 31  \w    -28.00  23.00   0.50    0.50    --  -40.70  21.00-150.00  102
 32  \w      1.00  27.00   0.50    0.50    --  -40.70  43.00  90.00   52
 33  \w    -49.00  -3.00   0.50    0.50    --  -40.70  43.00  90.00   92
 34  \w   -160.00 -75.00   0.50    2.00    --  -95.74 -78.00 -68.07  170
 35  \w    -42.00  -9.00   0.50    0.50    --  -40.70 -90.00  47.86   66
 36  \w    -91.00 -65.00   0.50    2.00    --  -95.74-138.00  25.00   52
 37  \w   -107.00 -67.00   0.50    0.50    --  -40.70-138.00-180.00   80
 38  \w   -154.00-110.00   0.50    2.00    --  -95.74 -96.00 -30.00   88
 39  \w    -43.00 -11.00   0.50    0.50    --  -40.70 -84.00 179.90   64
;
_diffrn_measurement_device 'four-circle diffractometer'
_diffrn_measurement_device_type 'XtaLAB Synergy, Single source at home/near, HyPix3000'
_diffrn_measurement_method '\w scans'
_diffrn_radiation_type CuK\a
_diffrn_radiation_wavelength 1.54184
_diffrn_reflns_av_R_equivalents 0.0381
_diffrn_reflns_av_unetI/netI 0.0306
_diffrn_reflns_Laue_measured_fraction_full 0.996
_diffrn_reflns_Laue_measured_fraction_max 0.992
_diffrn_reflns_limit_h_max 20
_diffrn_reflns_limit_h_min -20
_diffrn_reflns_limit_k_max 9
_diffrn_reflns_limit_k_min -9
_diffrn_reflns_limit_l_max 21
_diffrn_reflns_limit_l_min -15
_diffrn_reflns_number 13917
_diffrn_reflns_point_group_measured_fraction_full 0.996
_diffrn_reflns_point_group_measured_fraction_max 0.992
_diffrn_reflns_theta_full 67.684
_diffrn_reflns_theta_max 68.066
_diffrn_reflns_theta_min 3.029
_exptl_absorpt_coefficient_mu 9.330
_exptl_absorpt_correction_T_max 1.00000
_exptl_absorpt_correction_T_min 0.18159
_exptl_absorpt_correction_type multi-scan
_exptl_absorpt_process_details
;
CrysAlisPro 1.171.40.82a (Rigaku Oxford Diffraction, 2020)
Empirical absorption correction using spherical harmonics,
implemented in SCALE3 ABSPACK scaling algorithm.
;
_exptl_crystal_colour 'dark red'
_exptl_crystal_colour_modifier dark
_exptl_crystal_colour_primary red
_exptl_crystal_density_diffrn 1.602
_exptl_crystal_description plate
_exptl_crystal_F_000 1148
_exptl_crystal_size_max 0.383
_exptl_crystal_size_mid 0.163
_exptl_crystal_size_min 0.078
_refine_diff_density_max 1.026
_refine_diff_density_min -0.643
_refine_diff_density_rms 0.075
_refine_ls_extinction_method none
_refine_ls_goodness_of_fit_ref 1.023
_refine_ls_hydrogen_treatment constr
_refine_ls_matrix_type full
_refine_ls_number_parameters 262
_refine_ls_number_reflns 4287
_refine_ls_number_restraints 0
_refine_ls_restrained_S_all 1.023
_refine_ls_R_factor_all 0.0455
_refine_ls_R_factor_gt 0.0413
_refine_ls_shift/su_max 0.001
_refine_ls_shift/su_mean 0.000
_refine_ls_structure_factor_coef Fsqd
_refine_ls_weighting_details 'w=1/[\s^2^(Fo^2^)+(0.0606P)^2^+1.9934P] where P=(Fo^2^+2Fc^2^)/3'
_refine_ls_weighting_scheme calc
_refine_ls_wR_factor_gt 0.1075
_refine_ls_wR_factor_ref 0.1102
_reflns_Friedel_coverage 0.000
_reflns_number_gt 3873
_reflns_number_total 4287
_reflns_threshold_expression 'I > 2\s(I)'
_cod_data_source_file d3dt02639f2.cif
_cod_data_source_block co_06_ncse
_cod_database_code 7714474
_shelx_shelxl_version_number 2014/7
_shelx_space_group_comment
;
The symmetry employed for this shelxl refinement is uniquely defined
by the following loop, which should always be used as a source of
symmetry information in preference to the above space-group names.
They are only intended as comments.
;
_shelx_estimated_absorpt_t_max 0.530
_shelx_estimated_absorpt_t_min 0.124
_olex2_refinement_description
;
1. Fixed Uiso
 At 1.2 times of:
  All C(H) groups, All C(H,H) groups, All N(H) groups
2.a Ternary CH refined with riding coordinates:
 N5(H5), N2(H2)
2.b Secondary CH2 refined with riding coordinates:
 C11(H11A,H11B), C16(H16A,H16B), C10(H10A,H10B), C17(H17A,H17B), C13(H13A,
 H13B), C6(H6A,H6B), C12(H12A,H12B), C7(H7A,H7B), C9(H9A,H9B), C14(H14A,H14B),
 C8(H8A,H8B), C15(H15A,H15B)
2.c Aromatic/amide H refined with riding coordinates:
 C2(H2A), C4(H4), C3(H3)
;
_olex2_submission_special_instructions 'No special instructions were received'
_oxdiff_exptl_absorpt_empirical_details
;
Empirical correction (ABSPACK) includes:
- Absorption correction using spherical harmonics
- Frame scaling
;

loop_
_space_group_symop_operation_xyz
'x, y, z'
'-x+1/2, y+1/2, -z+1/2'
'-x, -y, -z'
'x-1/2, -y-1/2, z-1/2'

loop_
_atom_site_label
_atom_site_type_symbol
_atom_site_fract_x
_atom_site_fract_y
_atom_site_fract_z
_atom_site_U_iso_or_equiv
_atom_site_adp_type
_atom_site_occupancy
_atom_site_site_symmetry_order
_atom_site_calc_flag
_atom_site_refinement_flags_posn
_atom_site_refinement_flags_adp
_atom_site_refinement_flags_occupancy
_atom_site_disorder_assembly
_atom_site_disorder_group
Se2 Se 0.52109(3) 1.17225(5) 0.83116(2) 0.05526(14) Uani 1 1 d . . . . .
Co1 Co 0.24748(3) 0.65873(6) 0.49268(3) 0.03386(14) Uani 1 1 d . . . . .
Se1 Se 0.30618(3) 0.10749(7) 0.42256(3) 0.0829(2) Uani 1 1 d . . . . .
N1 N 0.33174(17) 0.6931(3) 0.43510(16) 0.0413(6) Uani 1 1 d . . . . .
N5 N 0.36617(16) 0.7135(4) 0.59421(16) 0.0421(6) Uani 1 1 d . . . . .
H5 H 0.3549 0.7902 0.6309 0.051 Uiso 1 1 calc R U . . .
N3 N 0.13974(16) 0.7945(4) 0.49616(17) 0.0449(6) Uani 1 1 d . . . . .
N4 N 0.21315(17) 0.5886(4) 0.59902(16) 0.0455(7) Uani 1 1 d . . . . .
N2 N 0.16927(18) 0.6476(4) 0.35699(16) 0.0450(6) Uani 1 1 d . . . . .
H2 H 0.1259 0.5656 0.3490 0.054 Uiso 1 1 calc R U . . .
N6 N 0.2536(2) 0.4081(4) 0.47774(18) 0.0513(7) Uani 1 1 d . . . . .
C1 C 0.4080(2) 0.7462(4) 0.4777(2) 0.0445(8) Uani 1 1 d . . . . .
C18 C 0.2741(2) 0.2887(4) 0.4568(2) 0.0451(8) Uani 1 1 d . . . . .
C5 C 0.3096(2) 0.6573(4) 0.3568(2) 0.0466(8) Uani 1 1 d . . . . .
C11 C 0.1277(2) 0.5318(5) 0.5555(2) 0.0529(9) Uani 1 1 d . . . . .
H11A H 0.1015 0.5049 0.5932 0.063 Uiso 1 1 calc R U . . .
H11B H 0.1281 0.4349 0.5245 0.063 Uiso 1 1 calc R U . . .
C16 C 0.3977(2) 0.5590(5) 0.6379(2) 0.0539(9) Uani 1 1 d . . . . .
H16A H 0.4566 0.5699 0.6685 0.065 Uiso 1 1 calc R U . . .
H16B H 0.3903 0.4720 0.5992 0.065 Uiso 1 1 calc R U . . .
C10 C 0.0802(2) 0.6680(5) 0.4997(2) 0.0558(10) Uani 1 1 d . . . . .
H10A H 0.0504 0.6248 0.4464 0.067 Uiso 1 1 calc R U . . .
H10B H 0.0403 0.7152 0.5196 0.067 Uiso 1 1 calc R U . . .
C17 C 0.4251(2) 0.7895(5) 0.5628(2) 0.0523(9) Uani 1 1 d . . . . .
H17A H 0.4809 0.7552 0.5955 0.063 Uiso 1 1 calc R U . . .
H17B H 0.4225 0.9070 0.5673 0.063 Uiso 1 1 calc R U . . .
C13 C 0.2063(2) 0.7410(5) 0.6405(2) 0.0546(9) Uani 1 1 d . . . . .
H13A H 0.2601 0.7720 0.6791 0.066 Uiso 1 1 calc R U . . .
H13B H 0.1688 0.7256 0.6688 0.066 Uiso 1 1 calc R U . . .
C2 C 0.4666(2) 0.7676(6) 0.4419(3) 0.0617(10) Uani 1 1 d . . . . .
H2A H 0.5201 0.8023 0.4718 0.074 Uiso 1 1 calc R U . . .
C6 C 0.2252(2) 0.5870(5) 0.3177(2) 0.0536(9) Uani 1 1 d . . . . .
H6A H 0.2032 0.6168 0.2613 0.064 Uiso 1 1 calc R U . . .
H6B H 0.2283 0.4691 0.3213 0.064 Uiso 1 1 calc R U . . .
C12 C 0.1733(2) 0.8732(5) 0.5765(2) 0.0578(10) Uani 1 1 d . . . . .
H12A H 0.1301 0.9348 0.5858 0.069 Uiso 1 1 calc R U . . .
H12B H 0.2176 0.9478 0.5790 0.069 Uiso 1 1 calc R U . . .
C19 C 0.4390(3) 1.0548(5) 0.7606(3) 0.0593(10) Uani 1 1 d . . . . .
C7 C 0.1288(3) 0.7993(5) 0.3182(2) 0.0592(10) Uani 1 1 d . . . . .
H7A H 0.1026 0.7809 0.2609 0.071 Uiso 1 1 calc R U . . .
H7B H 0.1707 0.8827 0.3265 0.071 Uiso 1 1 calc R U . . .
C9 C 0.0982(2) 0.9189(5) 0.4353(3) 0.0600(10) Uani 1 1 d . . . . .
H9A H 0.1372 1.0063 0.4397 0.072 Uiso 1 1 calc R U . . .
H9B H 0.0528 0.9644 0.4477 0.072 Uiso 1 1 calc R U . . .
C14 C 0.2634(3) 0.4646(6) 0.6542(2) 0.0622(10) Uani 1 1 d . . . . .
H14A H 0.2598 0.3638 0.6249 0.075 Uiso 1 1 calc R U . . .
H14B H 0.2407 0.4444 0.6954 0.075 Uiso 1 1 calc R U . . .
C8 C 0.0647(3) 0.8604(5) 0.3497(3) 0.0651(11) Uani 1 1 d . . . . .
H8A H 0.0346 0.9492 0.3156 0.078 Uiso 1 1 calc R U . . .
H8B H 0.0254 0.7733 0.3451 0.078 Uiso 1 1 calc R U . . .
C15 C 0.3544(3) 0.5128(6) 0.6946(2) 0.0634(11) Uani 1 1 d . . . . .
H15A H 0.3581 0.6042 0.7300 0.076 Uiso 1 1 calc R U . . .
H15B H 0.3841 0.4224 0.7276 0.076 Uiso 1 1 calc R U . . .
C4 C 0.3642(3) 0.6813(5) 0.3174(3) 0.0609(11) Uani 1 1 d . . . . .
H4 H 0.3479 0.6608 0.2627 0.073 Uiso 1 1 calc R U . . .
C3 C 0.4425(3) 0.7356(6) 0.3610(3) 0.0692(12) Uani 1 1 d . . . . .
H3 H 0.4799 0.7512 0.3356 0.083 Uiso 1 1 calc R U . . .
N7 N 0.3860(3) 0.9849(7) 0.7158(3) 0.1034(17) Uani 1 1 d . . . . .

loop_
_atom_site_aniso_label
_atom_site_aniso_U_11
_atom_site_aniso_U_22
_atom_site_aniso_U_33
_atom_site_aniso_U_23
_atom_site_aniso_U_13
_atom_site_aniso_U_12
Se2 0.0573(3) 0.0544(3) 0.0552(3) 0.00166(18) 0.0221(2) 0.00036(18)
Co1 0.0332(3) 0.0366(3) 0.0325(3) -0.0014(2) 0.0129(2) 0.0011(2)
Se1 0.0831(4) 0.0576(3) 0.0903(4) -0.0283(3) 0.0112(3) 0.0171(3)
N1 0.0418(14) 0.0417(15) 0.0444(15) -0.0008(12) 0.0206(12) 0.0005(12)
N5 0.0388(14) 0.0494(16) 0.0373(14) 0.0010(12) 0.0131(11) 0.0012(12)
N3 0.0376(14) 0.0467(16) 0.0494(16) -0.0084(13) 0.0148(12) 0.0029(12)
N4 0.0445(15) 0.0558(18) 0.0398(14) -0.0002(13) 0.0197(12) -0.0075(13)
N2 0.0459(15) 0.0454(16) 0.0387(14) -0.0001(12) 0.0098(12) -0.0025(12)
N6 0.0644(19) 0.0417(17) 0.0504(16) -0.0008(13) 0.0241(15) 0.0026(14)
C1 0.0400(17) 0.0461(19) 0.0517(19) 0.0021(15) 0.0220(15) 0.0020(15)
C18 0.0469(18) 0.0399(18) 0.0424(18) 0.0003(15) 0.0095(15) -0.0022(15)
C5 0.061(2) 0.0447(19) 0.0406(18) -0.0017(14) 0.0263(16) 0.0043(16)
C11 0.0486(19) 0.066(2) 0.0501(19) -0.0067(18) 0.0252(16) -0.0158(18)
C16 0.0415(18) 0.062(2) 0.0482(19) 0.0062(17) 0.0046(15) 0.0099(17)
C10 0.0381(18) 0.073(3) 0.059(2) -0.0128(19) 0.0211(17) -0.0090(17)
C17 0.0372(17) 0.065(2) 0.051(2) -0.0013(18) 0.0120(15) -0.0089(17)
C13 0.052(2) 0.073(3) 0.0440(19) -0.0159(18) 0.0235(16) -0.0080(19)
C2 0.050(2) 0.067(3) 0.079(3) 0.004(2) 0.036(2) -0.0004(19)
C6 0.070(2) 0.057(2) 0.0345(17) -0.0068(16) 0.0201(16) -0.0055(19)
C12 0.050(2) 0.062(2) 0.060(2) -0.0223(19) 0.0185(18) 0.0049(18)
C19 0.069(2) 0.060(2) 0.062(2) -0.009(2) 0.041(2) 0.000(2)
C7 0.069(2) 0.059(2) 0.0384(19) 0.0080(17) 0.0072(17) 0.003(2)
C9 0.049(2) 0.053(2) 0.071(3) -0.0023(19) 0.0133(19) 0.0154(18)
C14 0.071(2) 0.070(3) 0.048(2) 0.0154(19) 0.0234(19) -0.007(2)
C8 0.053(2) 0.059(2) 0.062(2) 0.005(2) -0.0028(19) 0.0127(19)
C15 0.068(2) 0.072(3) 0.0413(19) 0.0193(19) 0.0095(18) 0.003(2)
C4 0.082(3) 0.063(2) 0.055(2) 0.0008(18) 0.045(2) 0.007(2)
C3 0.069(3) 0.080(3) 0.081(3) 0.012(2) 0.054(2) 0.006(2)
N7 0.093(3) 0.126(4) 0.097(3) -0.061(3) 0.040(3) -0.038(3)

loop_
_atom_type_symbol
_atom_type_description
_atom_type_scat_dispersion_real
_atom_type_scat_dispersion_imag
_atom_type_scat_source
C C 0.0181 0.0091 'International Tables Vol C Tables 4.2.6.8 and 6.1.1.4'
H H 0.0000 0.0000 'International Tables Vol C Tables 4.2.6.8 and 6.1.1.4'
Co Co -2.3653 3.6143 'International Tables Vol C Tables 4.2.6.8 and 6.1.1.4'
N N 0.0311 0.0180 'International Tables Vol C Tables 4.2.6.8 and 6.1.1.4'
Se Se -0.7943 1.1372 'International Tables Vol C Tables 4.2.6.8 and 6.1.1.4'

loop_
_geom_angle_atom_site_label_1
_geom_angle_atom_site_label_2
_geom_angle_atom_site_label_3
_geom_angle
_geom_angle_site_symmetry_1
_geom_angle_site_symmetry_3
_geom_angle_publ_flag
N1 Co1 N5 76.75(10) . . ?
N1 Co1 N3 134.56(12) . . ?
N1 Co1 N4 153.34(11) . . ?
N1 Co1 N2 74.60(11) . . ?
N5 Co1 N4 79.51(10) . . ?
N5 Co1 N2 150.81(10) . . ?
N3 Co1 N5 114.52(10) . . ?
N3 Co1 N4 67.33(11) . . ?
N3 Co1 N2 82.71(11) . . ?
N4 Co1 N2 129.68(11) . . ?
N6 Co1 N1 89.51(12) . . ?
N6 Co1 N5 103.14(12) . . ?
N6 Co1 N3 126.06(12) . . ?
N6 Co1 N4 84.21(12) . . ?
N6 Co1 N2 82.16(11) . . ?
C1 N1 Co1 119.2(2) . . ?
C1 N1 C5 120.6(3) . . ?
C5 N1 Co1 120.1(2) . . ?
Co1 N5 H5 108.8 . . ?
C16 N5 Co1 107.9(2) . . ?
C16 N5 H5 108.8 . . ?
C17 N5 Co1 109.7(2) . . ?
C17 N5 H5 108.8 . . ?
C17 N5 C16 112.9(3) . . ?
C10 N3 Co1 105.1(2) . . ?
C10 N3 C12 107.1(3) . . ?
C12 N3 Co1 102.3(2) . . ?
C9 N3 Co1 121.3(2) . . ?
C9 N3 C10 110.9(3) . . ?
C9 N3 C12 109.0(3) . . ?
C11 N4 Co1 99.3(2) . . ?
C11 N4 C13 106.3(3) . . ?
C13 N4 Co1 107.5(2) . . ?
C14 N4 Co1 117.9(2) . . ?
C14 N4 C11 111.8(3) . . ?
C14 N4 C13 112.8(3) . . ?
Co1 N2 H2 107.7 . . ?
C6 N2 Co1 106.2(2) . . ?
C6 N2 H2 107.7 . . ?
C7 N2 Co1 117.1(2) . . ?
C7 N2 H2 107.7 . . ?
C7 N2 C6 110.1(3) . . ?
C18 N6 Co1 156.8(3) . . ?
N1 C1 C17 116.5(3) . . ?
N1 C1 C2 121.0(3) . . ?
C2 C1 C17 122.4(3) . . ?
N6 C18 Se1 178.6(3) . . ?
N1 C5 C6 115.4(3) . . ?
N1 C5 C4 120.9(4) . . ?
C4 C5 C6 123.7(3) . . ?
N4 C11 H11A 110.1 . . ?
N4 C11 H11B 110.1 . . ?
N4 C11 C10 108.1(3) . . ?
H11A C11 H11B 108.4 . . ?
C10 C11 H11A 110.1 . . ?
C10 C11 H11B 110.1 . . ?
N5 C16 H16A 109.0 . . ?
N5 C16 H16B 109.0 . . ?
N5 C16 C15 112.8(3) . . ?
H16A C16 H16B 107.8 . . ?
C15 C16 H16A 109.0 . . ?
C15 C16 H16B 109.0 . . ?
N3 C10 C11 108.9(3) . . ?
N3 C10 H10A 109.9 . . ?
N3 C10 H10B 109.9 . . ?
C11 C10 H10A 109.9 . . ?
C11 C10 H10B 109.9 . . ?
H10A C10 H10B 108.3 . . ?
N5 C17 C1 112.7(3) . . ?
N5 C17 H17A 109.1 . . ?
N5 C17 H17B 109.1 . . ?
C1 C17 H17A 109.1 . . ?
C1 C17 H17B 109.1 . . ?
H17A C17 H17B 107.8 . . ?
N4 C13 H13A 110.2 . . ?
N4 C13 H13B 110.2 . . ?
N4 C13 C12 107.6(3) . . ?
H13A C13 H13B 108.5 . . ?
C12 C13 H13A 110.2 . . ?
C12 C13 H13B 110.2 . . ?
C1 C2 H2A 121.0 . . ?
C3 C2 C1 117.9(4) . . ?
C3 C2 H2A 121.0 . . ?
N2 C6 C5 110.6(3) . . ?
N2 C6 H6A 109.5 . . ?
N2 C6 H6B 109.5 . . ?
C5 C6 H6A 109.5 . . ?
C5 C6 H6B 109.5 . . ?
H6A C6 H6B 108.1 . . ?
N3 C12 C13 108.7(3) . . ?
N3 C12 H12A 109.9 . . ?
N3 C12 H12B 109.9 . . ?
C13 C12 H12A 109.9 . . ?
C13 C12 H12B 109.9 . . ?
H12A C12 H12B 108.3 . . ?
N7 C19 Se2 178.0(5) . . ?
N2 C7 H7A 108.9 . . ?
N2 C7 H7B 108.9 . . ?
N2 C7 C8 113.3(3) . . ?
H7A C7 H7B 107.7 . . ?
C8 C7 H7A 108.9 . . ?
C8 C7 H7B 108.9 . . ?
N3 C9 H9A 108.4 . . ?
N3 C9 H9B 108.4 . . ?
N3 C9 C8 115.6(3) . . ?
H9A C9 H9B 107.4 . . ?
C8 C9 H9A 108.4 . . ?
C8 C9 H9B 108.4 . . ?
N4 C14 H14A 108.9 . . ?
N4 C14 H14B 108.9 . . ?
N4 C14 C15 113.3(3) . . ?
H14A C14 H14B 107.7 . . ?
C15 C14 H14A 108.9 . . ?
C15 C14 H14B 108.9 . . ?
C7 C8 H8A 108.5 . . ?
C7 C8 H8B 108.5 . . ?
C9 C8 C7 115.2(3) . . ?
C9 C8 H8A 108.5 . . ?
C9 C8 H8B 108.5 . . ?
H8A C8 H8B 107.5 . . ?
C16 C15 C14 115.5(3) . . ?
C16 C15 H15A 108.4 . . ?
C16 C15 H15B 108.4 . . ?
C14 C15 H15A 108.4 . . ?
C14 C15 H15B 108.4 . . ?
H15A C15 H15B 107.5 . . ?
C5 C4 H4 120.7 . . ?
C3 C4 C5 118.5(4) . . ?
C3 C4 H4 120.7 . . ?
C2 C3 H3 119.5 . . ?
C4 C3 C2 120.9(4) . . ?
C4 C3 H3 119.5 . . ?

loop_
_geom_bond_atom_site_label_1
_geom_bond_atom_site_label_2
_geom_bond_distance
_geom_bond_site_symmetry_2
_geom_bond_publ_flag
Se2 C19 1.797(5) . ?
Co1 N1 2.098(3) . ?
Co1 N5 2.234(3) . ?
Co1 N3 2.199(3) . ?
Co1 N4 2.269(3) . ?
Co1 N2 2.307(3) . ?
Co1 N6 2.082(3) . ?
Se1 C18 1.774(4) . ?
N1 C1 1.335(4) . ?
N1 C5 1.342(4) . ?
N5 H5 0.9800 . ?
N5 C16 1.484(5) . ?
N5 C17 1.477(4) . ?
N3 C10 1.483(5) . ?
N3 C12 1.486(5) . ?
N3 C9 1.473(5) . ?
N4 C11 1.474(4) . ?
N4 C13 1.481(5) . ?
N4 C14 1.462(5) . ?
N2 H2 0.9800 . ?
N2 C6 1.480(5) . ?
N2 C7 1.471(5) . ?
N6 C18 1.151(5) . ?
C1 C17 1.484(5) . ?
C1 C2 1.400(5) . ?
C5 C6 1.489(5) . ?
C5 C4 1.388(5) . ?
C11 H11A 0.9700 . ?
C11 H11B 0.9700 . ?
C11 C10 1.523(6) . ?
C16 H16A 0.9700 . ?
C16 H16B 0.9700 . ?
C16 C15 1.517(6) . ?
C10 H10A 0.9700 . ?
C10 H10B 0.9700 . ?
C17 H17A 0.9700 . ?
C17 H17B 0.9700 . ?
C13 H13A 0.9700 . ?
C13 H13B 0.9700 . ?
C13 C12 1.528(6) . ?
C2 H2A 0.9300 . ?
C2 C3 1.376(6) . ?
C6 H6A 0.9700 . ?
C6 H6B 0.9700 . ?
C12 H12A 0.9700 . ?
C12 H12B 0.9700 . ?
C19 N7 1.129(6) . ?
C7 H7A 0.9700 . ?
C7 H7B 0.9700 . ?
C7 C8 1.507(6) . ?
C9 H9A 0.9700 . ?
C9 H9B 0.9700 . ?
C9 C8 1.503(6) . ?
C14 H14A 0.9700 . ?
C14 H14B 0.9700 . ?
C14 C15 1.529(6) . ?
C8 H8A 0.9700 . ?
C8 H8B 0.9700 . ?
C15 H15A 0.9700 . ?
C15 H15B 0.9700 . ?
C4 H4 0.9300 . ?
C4 C3 1.370(7) . ?
C3 H3 0.9300 . ?

loop_
_geom_torsion_atom_site_label_1
_geom_torsion_atom_site_label_2
_geom_torsion_atom_site_label_3
_geom_torsion_atom_site_label_4
_geom_torsion
_geom_torsion_site_symmetry_1
_geom_torsion_site_symmetry_2
_geom_torsion_site_symmetry_3
_geom_torsion_site_symmetry_4
_geom_torsion_publ_flag
Co1 N1 C1 C17 -4.7(4) . . . . ?
Co1 N1 C1 C2 178.7(3) . . . . ?
Co1 N1 C5 C6 -2.6(4) . . . . ?
Co1 N1 C5 C4 179.2(3) . . . . ?
Co1 N5 C16 C15 -79.3(3) . . . . ?
Co1 N5 C17 C1 -24.8(4) . . . . ?
Co1 N3 C10 C11 40.1(3) . . . . ?
Co1 N3 C12 C13 -57.6(3) . . . . ?
Co1 N3 C9 C8 58.5(4) . . . . ?
Co1 N4 C11 C10 -54.9(3) . . . . ?
Co1 N4 C13 C12 33.6(3) . . . . ?
Co1 N4 C14 C15 60.4(4) . . . . ?
Co1 N2 C6 C5 -38.4(3) . . . . ?
Co1 N2 C7 C8 -64.0(4) . . . . ?
N1 C1 C17 N5 20.5(5) . . . . ?
N1 C1 C2 C3 1.4(6) . . . . ?
N1 C5 C6 N2 29.5(4) . . . . ?
N1 C5 C4 C3 2.8(6) . . . . ?
N5 C16 C15 C14 68.0(5) . . . . ?
N3 C9 C8 C7 -63.3(5) . . . . ?
N4 C11 C10 N3 11.5(4) . . . . ?
N4 C13 C12 N3 14.6(4) . . . . ?
N4 C14 C15 C16 -54.9(5) . . . . ?
N2 C7 C8 C9 67.6(5) . . . . ?
C1 N1 C5 C6 175.3(3) . . . . ?
C1 N1 C5 C4 -2.9(5) . . . . ?
C1 C2 C3 C4 -1.4(7) . . . . ?
C5 N1 C1 C17 177.3(3) . . . . ?
C5 N1 C1 C2 0.7(5) . . . . ?
C5 C4 C3 C2 -0.7(7) . . . . ?
C11 N4 C13 C12 -72.0(3) . . . . ?
C11 N4 C14 C15 174.5(3) . . . . ?
C16 N5 C17 C1 95.5(4) . . . . ?
C10 N3 C12 C13 52.7(4) . . . . ?
C10 N3 C9 C8 -65.6(4) . . . . ?
C17 N5 C16 C15 159.3(3) . . . . ?
C17 C1 C2 C3 -175.0(4) . . . . ?
C13 N4 C11 C10 56.5(4) . . . . ?
C13 N4 C14 C15 -65.8(4) . . . . ?
C2 C1 C17 N5 -163.0(4) . . . . ?
C6 N2 C7 C8 174.6(3) . . . . ?
C6 C5 C4 C3 -175.2(4) . . . . ?
C12 N3 C10 C11 -68.3(4) . . . . ?
C12 N3 C9 C8 176.8(4) . . . . ?
C7 N2 C6 C5 89.3(4) . . . . ?
C9 N3 C10 C11 172.9(3) . . . . ?
C9 N3 C12 C13 172.7(3) . . . . ?
C14 N4 C11 C10 180.0(3) . . . . ?
C14 N4 C13 C12 165.2(3) . . . . ?
C4 C5 C6 N2 -152.3(3) . . . . ?
